data_7126621
loop_
_publ_author_name
'Milbeo, Pierre'
'Simon, Matthieu'
'Didierjean, Claude'
'Wenger, Emmanuel'
'Aubert, Emmanuel'
'Martinez, Jean'
'Amblard, Muriel'
'Calm\`es, Monique'
'Legrand, Baptiste'

_publ_section_title
;
 A bicyclic unit reversal to stabilize the 12/14-helix in mixed homochiral
 oligoureas.
;
_journal_issue 57
_journal_name_full 'Chemical communications (Cambridge, England)'
_journal_page_first 7921
_journal_page_last 7924
_journal_paper_doi 10.1039/d0cc02902e
_journal_volume 56
_journal_year 2020
_chemical_absolute_configuration syn
_chemical_formula_sum 'C49 H65 Br N10 O7'
_chemical_formula_weight 986.02
_space_group_crystal_system triclinic
_space_group_IT_number 1
_space_group_name_Hall 'P 1'
_space_group_name_H-M_alt 'P 1'
_atom_sites_solution_hydrogens geom
_audit_creation_method SHELXL-2018/3
_audit_update_record
;
2020-02-07 deposited with the CCDC.	2020-05-27 downloaded from the CCDC.
;
_cell_angle_alpha 90.333(2)
_cell_angle_beta 103.664(2)
_cell_angle_gamma 108.641(2)
_cell_formula_units_Z 1
_cell_length_a 10.0071(2)
_cell_length_b 10.6965(2)
_cell_length_c 12.3292(3)
_cell_measurement_reflns_used 17844
_cell_measurement_temperature 105(1)
_cell_measurement_theta_max 32.4580
_cell_measurement_theta_min 2.4890
_cell_volume 1210.36(5)
_computing_structure_refinement 'SHELXL-2018/3 (Sheldrick, 2018)'
_computing_structure_solution 'SHELXT 2014/5 (Sheldrick, 2014)'
_diffrn_ambient_temperature 105(2)
_diffrn_measured_fraction_theta_full 1.000
_diffrn_measured_fraction_theta_max 1.000
_diffrn_measurement_device_type 'SuperNova, Dual, Cu at zero, Atlas'
_diffrn_radiation_type MoK\a
_diffrn_radiation_wavelength 0.71073
_diffrn_reflns_av_R_equivalents 0.0413
_diffrn_reflns_av_unetI/netI 0.0395
_diffrn_reflns_Laue_measured_fraction_full 1.000
_diffrn_reflns_Laue_measured_fraction_max 1.000
_diffrn_reflns_limit_h_max 14
_diffrn_reflns_limit_h_min -14
_diffrn_reflns_limit_k_max 15
_diffrn_reflns_limit_k_min -15
_diffrn_reflns_limit_l_max 17
_diffrn_reflns_limit_l_min -17
_diffrn_reflns_number 56632
_diffrn_reflns_point_group_measured_fraction_full 0.999
_diffrn_reflns_point_group_measured_fraction_max 0.999
_diffrn_reflns_theta_full 25.242
_diffrn_reflns_theta_max 29.998
_diffrn_reflns_theta_min 2.219
_exptl_absorpt_coefficient_mu 0.911
_exptl_absorpt_correction_T_max 1.000
_exptl_absorpt_correction_T_min 0.540
_exptl_absorpt_correction_type gaussian
_exptl_absorpt_process_details
;
CrysAlisPro 1.171.38.46 (Rigaku Oxford Diffraction, 2015)
Numerical absorption correction based on gaussian integration over
			a multifaceted crystal model
Empirical absorption correction using spherical harmonics,
 implemented in SCALE3 ABSPACK scaling algorithm.
;
_exptl_crystal_colour colourless
_exptl_crystal_density_diffrn 1.353
_exptl_crystal_description block
_exptl_crystal_F_000 520
_exptl_crystal_size_max 0.400
_exptl_crystal_size_mid 0.160
_exptl_crystal_size_min 0.120
_refine_diff_density_max 0.500
_refine_diff_density_min -0.358
_refine_diff_density_rms 0.052
_refine_ls_abs_structure_details
;
 Flack x determined using 5663 quotients [(I+)-(I-)]/[(I+)+(I-)]
 (Parsons, Flack and Wagner, Acta Cryst. B69 (2013) 249-259).
;
_refine_ls_abs_structure_Flack -0.012(2)
_refine_ls_extinction_method none
_refine_ls_goodness_of_fit_ref 1.062
_refine_ls_hydrogen_treatment constr
_refine_ls_matrix_type full
_refine_ls_number_parameters 605
_refine_ls_number_reflns 14084
_refine_ls_number_restraints 3
_refine_ls_restrained_S_all 1.062
_refine_ls_R_factor_all 0.0456
_refine_ls_R_factor_gt 0.0383
_refine_ls_shift/su_max 0.000
_refine_ls_shift/su_mean 0.000
_refine_ls_structure_factor_coef Fsqd
_refine_ls_weighting_details 'w=1/[\s^2^(Fo^2^)+(0.0410P)^2^+0.3499P] where P=(Fo^2^+2Fc^2^)/3'
_refine_ls_weighting_scheme calc
_refine_ls_wR_factor_gt 0.0852
_refine_ls_wR_factor_ref 0.0895
_reflns_Friedel_coverage 0.998
_reflns_Friedel_fraction_full 0.999
_reflns_Friedel_fraction_max 0.997
_reflns_number_gt 12840
_reflns_number_total 14084
_reflns_threshold_expression 'I > 2\s(I)'
_cod_data_source_file d0cc02902e2.cif
_cod_data_source_block Cpd2-PM04-77
_cod_depositor_comments 'Adding full bibliography for 7126621--7126622.cif.'
_cod_original_cell_volume 1210.35(5)
_cod_database_code 7126621
_shelx_shelxl_version_number 2018/3
_shelx_space_group_comment
;
The symmetry employed for this shelxl refinement is uniquely defined
by the following loop, which should always be used as a source of
symmetry information in preference to the above space-group names.
They are only intended as comments.
;
_shelx_estimated_absorpt_t_min 0.712
_shelx_estimated_absorpt_t_max 0.899

loop_
_space_group_symop_operation_xyz
'x, y, z'

loop_
_atom_site_label
_atom_site_type_symbol
_atom_site_fract_x
_atom_site_fract_y
_atom_site_fract_z
_atom_site_U_iso_or_equiv
_atom_site_adp_type
_atom_site_occupancy
_atom_site_site_symmetry_order
_atom_site_calc_flag
_atom_site_refinement_flags_posn
_atom_site_refinement_flags_adp
_atom_site_refinement_flags_occupancy
_atom_site_disorder_assembly
_atom_site_disorder_group
Br_1 Br 1.03066(3) 1.40596(3) -0.00649(2) 0.03017(9) Uani 1 1 d . . . . .
C1_1 C 0.9384(3) 1.3298(3) 0.1072(2) 0.0209(6) Uani 1 1 d . . . . .
C2_1 C 0.9008(3) 1.1950(3) 0.1152(3) 0.0228(6) Uani 1 1 d . . . . .
H2_1 H 0.918515 1.139952 0.063291 0.027 Uiso 1 1 calc R U . . .
C3_1 C 0.8367(4) 1.1406(3) 0.2002(3) 0.0229(6) Uani 1 1 d . . . . .
H3_1 H 0.810722 1.047906 0.206518 0.027 Uiso 1 1 calc R U . . .
C4_1 C 0.8101(3) 1.2212(3) 0.2763(2) 0.0169(5) Uani 1 1 d . . . . .
C5_1 C 0.8451(3) 1.3566(3) 0.2641(2) 0.0191(5) Uani 1 1 d . . . . .
H5_1 H 0.824365 1.411796 0.313917 0.023 Uiso 1 1 calc R U . . .
C6_1 C 0.9102(3) 1.4114(3) 0.1796(3) 0.0216(6) Uani 1 1 d . . . . .
H6_1 H 0.934925 1.503781 0.171819 0.026 Uiso 1 1 calc R U . . .
N3AA_1 N 0.7461(3) 1.1683(2) 0.3638(2) 0.0173(5) Uani 1 1 d . . . . .
H3AA_1 H 0.668798 1.186013 0.371892 0.021 Uiso 1 1 calc R U . . .
C_1 C 0.8021(3) 1.0891(3) 0.4370(2) 0.0155(5) Uani 1 1 d . . . . .
O_1 O 0.8956(2) 1.0446(2) 0.42151(17) 0.0189(4) Uani 1 1 d . . . . .
N_2 N 0.7419(3) 1.0632(2) 0.5256(2) 0.0188(5) Uani 1 1 d . . . . .
H_2 H 0.671764 1.093984 0.530890 0.023 Uiso 1 1 calc R U . . .
CA_2 C 0.7930(3) 0.9843(3) 0.6126(2) 0.0166(5) Uani 1 1 d . . . . .
HA_2 H 0.895511 0.992655 0.613024 0.020 Uiso 1 1 calc R U . . .
CBB_2 C 0.7008(3) 0.8381(3) 0.5882(3) 0.0189(5) Uani 1 1 d . . . . .
HBBA_2 H 0.701672 0.806373 0.512833 0.023 Uiso 1 1 calc R U . . .
HBBB_2 H 0.744404 0.786471 0.643553 0.023 Uiso 1 1 calc R U . . .
N1_2 N 0.5516(3) 0.8151(2) 0.5926(2) 0.0216(5) Uani 1 1 d . . . . .
H1_2 H 0.509564 0.873421 0.566812 0.026 Uiso 1 1 calc R U . . .
C_2 C 0.4745(3) 0.7070(3) 0.6351(2) 0.0161(5) Uani 1 1 d . . . . .
O_2 O 0.5194(2) 0.61290(19) 0.65965(18) 0.0194(4) Uani 1 1 d . . . . .
CB_2 C 0.7937(4) 1.0437(3) 0.7268(3) 0.0229(6) Uani 1 1 d . . . . .
HBA_2 H 0.855745 1.138014 0.737703 0.028 Uiso 1 1 calc R U . . .
HBB_2 H 0.693417 1.040128 0.725926 0.028 Uiso 1 1 calc R U . . .
CG_2 C 0.8486(3) 0.9737(3) 0.8246(2) 0.0215(6) Uani 1 1 d . . . . .
CD1_2 C 0.9943(4) 0.9871(4) 0.8603(4) 0.0431(10) Uani 1 1 d . . . . .
HD1_2 H 1.060973 1.041682 0.822637 0.052 Uiso 1 1 calc R U . . .
CE1_2 C 1.0458(5) 0.9229(5) 0.9498(4) 0.0502(12) Uani 1 1 d . . . . .
HE1_2 H 1.146131 0.931570 0.971535 0.060 Uiso 1 1 calc R U . . .
CZ_2 C 0.9519(5) 0.8473(5) 1.0067(4) 0.0498(11) Uani 1 1 d . . . . .
HZ_2 H 0.985657 0.801828 1.067456 0.060 Uiso 1 1 calc R U . . .
CE2_2 C 0.8066(5) 0.8379(6) 0.9744(4) 0.0616(14) Uani 1 1 d . . . . .
HE2_2 H 0.741197 0.788358 1.015377 0.074 Uiso 1 1 calc R U . . .
CD2_2 C 0.7552(4) 0.8996(5) 0.8831(3) 0.0452(10) Uani 1 1 d . . . . .
HD2_2 H 0.654736 0.890461 0.861076 0.054 Uiso 1 1 calc R U . . .
N_3 N 0.3462(3) 0.7121(2) 0.6507(2) 0.0195(5) Uani 1 1 d . . . . .
H_3 H 0.331503 0.788947 0.648755 0.023 Uiso 1 1 calc R U . . .
CA_3 C 0.2320(3) 0.5970(3) 0.6705(2) 0.0162(5) Uani 1 1 d . . . . .
HA_3 H 0.273553 0.524033 0.689526 0.019 Uiso 1 1 calc R U . . .
CBB_3 C 0.1014(3) 0.5475(3) 0.5651(2) 0.0149(5) Uani 1 1 d . . . . .
N1_3 N 0.1511(3) 0.5324(2) 0.46460(19) 0.0170(4) Uani 1 1 d . . . . .
H1_3 H 0.137300 0.584056 0.410767 0.020 Uiso 1 1 calc R U . . .
C_3 C 0.2181(3) 0.4419(3) 0.4499(2) 0.0165(5) Uani 1 1 d . . . . .
O_3 O 0.2255(2) 0.3554(2) 0.51439(17) 0.0208(4) Uani 1 1 d . . . . .
CB1_3 C 0.1768(3) 0.6307(3) 0.7707(3) 0.0224(6) Uani 1 1 d . . . . .
HB1A_3 H 0.215905 0.590063 0.837414 0.027 Uiso 1 1 calc R U . . .
HB1B_3 H 0.212172 0.727909 0.788743 0.027 Uiso 1 1 calc R U . . .
CG1_3 C 0.0104(3) 0.5790(3) 0.7418(2) 0.0204(5) Uani 1 1 d . . . . .
HG1_3 H -0.025128 0.590891 0.809159 0.024 Uiso 1 1 calc R U . . .
CB2_3 C -0.0410(3) 0.4319(3) 0.7006(3) 0.0218(6) Uani 1 1 d . . . . .
HB2A_3 H -0.146718 0.392011 0.694230 0.026 Uiso 1 1 calc R U . . .
HB2B_3 H 0.010838 0.384662 0.754897 0.026 Uiso 1 1 calc R U . . .
CG2_3 C -0.0097(3) 0.4179(3) 0.5854(2) 0.0184(5) Uani 1 1 d . . . . .
HG2A_3 H 0.029384 0.344143 0.582716 0.022 Uiso 1 1 calc R U . . .
HG2B_3 H -0.101314 0.397219 0.525800 0.022 Uiso 1 1 calc R U . . .
CB3_3 C -0.0482(3) 0.6545(3) 0.6468(3) 0.0233(6) Uani 1 1 d . . . . .
HB3A_3 H -0.026413 0.747442 0.675138 0.028 Uiso 1 1 calc R U . . .
HB3B_3 H -0.155239 0.613464 0.620102 0.028 Uiso 1 1 calc R U . . .
CG3_3 C 0.0229(3) 0.6514(3) 0.5484(2) 0.0194(5) Uani 1 1 d . . . . .
HG3A_3 H -0.052797 0.628479 0.476611 0.023 Uiso 1 1 calc R U . . .
HG3B_3 H 0.093666 0.739784 0.545718 0.023 Uiso 1 1 calc R U . . .
N_4 N 0.2739(3) 0.4537(2) 0.3585(2) 0.0194(5) Uani 1 1 d . . . . .
H_4 H 0.262508 0.515174 0.313631 0.023 Uiso 1 1 calc R U . . .
CA_4 C 0.3520(3) 0.3676(3) 0.3322(2) 0.0175(5) Uani 1 1 d . . . . .
HA_4 H 0.325422 0.286446 0.373155 0.021 Uiso 1 1 calc R U . . .
C8AA_4 C 0.5174(3) 0.4369(3) 0.3728(2) 0.0188(5) Uani 1 1 d . . . . .
HBBA_4 H 0.567794 0.384880 0.341701 0.023 Uiso 1 1 calc R U . . .
HBBB_4 H 0.543253 0.525450 0.344011 0.023 Uiso 1 1 calc R U . . .
N1_4 N 0.5682(3) 0.4521(2) 0.4942(2) 0.0170(4) Uani 1 1 d . . . . .
H1_4 H 0.599890 0.530744 0.531283 0.020 Uiso 1 1 calc R U . . .
C_4 C 0.5656(3) 0.3412(3) 0.5493(2) 0.0146(5) Uani 1 1 d . . . . .
O_4 O 0.5739(2) 0.2409(2) 0.50328(17) 0.0188(4) Uani 1 1 d . . . . .
CB_4 C 0.3071(4) 0.3243(3) 0.2071(3) 0.0257(6) Uani 1 1 d . . . . .
HBA_4 H 0.203936 0.269696 0.185549 0.039 Uiso 1 1 calc R U . . .
HBB_4 H 0.366245 0.272687 0.190722 0.039 Uiso 1 1 calc R U . . .
HBC_4 H 0.322181 0.402688 0.164752 0.039 Uiso 1 1 calc R U . . .
N_5 N 0.5591(3) 0.3507(2) 0.6575(2) 0.0158(4) Uani 1 1 d . . . . .
H_5 H 0.565769 0.427829 0.687829 0.019 Uiso 1 1 calc R U . . .
CA_5 C 0.5415(3) 0.2392(3) 0.7254(2) 0.0154(5) Uani 1 1 d . . . . .
HA_5 H 0.569655 0.170925 0.689111 0.018 Uiso 1 1 calc R U . . .
CBB_5 C 0.3815(3) 0.1740(3) 0.7329(2) 0.0150(5) Uani 1 1 d . . . . .
N1_5 N 0.2796(2) 0.1344(2) 0.6226(2) 0.0161(4) Uani 1 1 d . . . . .
H6AA_5 H 0.214622 0.174803 0.603292 0.019 Uiso 1 1 calc R U . . .
C_5 C 0.2773(3) 0.0397(3) 0.5474(2) 0.0153(5) Uani 1 1 d . . . . .
O_5 O 0.3511(2) -0.03525(19) 0.56909(17) 0.0181(4) Uani 1 1 d . . . . .
CB1_5 C 0.6416(3) 0.2773(3) 0.8461(2) 0.0215(6) Uani 1 1 d . . . . .
HB1A_5 H 0.705591 0.222144 0.860791 0.026 Uiso 1 1 calc R U . . .
HB1B_5 H 0.704219 0.371235 0.853037 0.026 Uiso 1 1 calc R U . . .
CG1_5 C 0.5510(4) 0.2572(3) 0.9327(2) 0.0233(6) Uani 1 1 d . . . . .
HG1_5 H 0.616395 0.289017 1.009420 0.028 Uiso 1 1 calc R U . . .
CB2_5 C 0.4630(4) 0.1103(3) 0.9285(3) 0.0269(6) Uani 1 1 d . . . . .
HB2A_5 H 0.393775 0.098625 0.976177 0.032 Uiso 1 1 calc R U . . .
HB2B_5 H 0.529403 0.059854 0.957529 0.032 Uiso 1 1 calc R U . . .
CG2_5 C 0.3784(3) 0.0573(3) 0.8061(2) 0.0192(5) Uani 1 1 d . . . . .
HG2A_5 H 0.423290 -0.001231 0.776587 0.023 Uiso 1 1 calc R U . . .
HG2B_5 H 0.276266 0.004666 0.803718 0.023 Uiso 1 1 calc R U . . .
CB3_5 C 0.4461(4) 0.3361(3) 0.9027(3) 0.0250(6) Uani 1 1 d . . . . .
HB3A_5 H 0.501199 0.429713 0.896628 0.030 Uiso 1 1 calc R U . . .
HB3B_5 H 0.394307 0.333542 0.962340 0.030 Uiso 1 1 calc R U . . .
CG3_5 C 0.3352(3) 0.2756(3) 0.7903(2) 0.0186(5) Uani 1 1 d . . . . .
HG3A_5 H 0.237889 0.231772 0.803626 0.022 Uiso 1 1 calc R U . . .
HG3B_5 H 0.328309 0.346842 0.740614 0.022 Uiso 1 1 calc R U . . .
N_6 N 0.1849(3) 0.0312(2) 0.4450(2) 0.0194(5) Uani 1 1 d . . . . .
H_6 H 0.138963 0.089203 0.429834 0.023 Uiso 1 1 calc R U . . .
CA_6 C 0.1624(3) -0.0740(3) 0.3608(2) 0.0204(5) Uani 1 1 d . . . . .
HAA_6 H 0.070172 -0.086053 0.303701 0.025 Uiso 1 1 calc R U . . .
HAB_6 H 0.153183 -0.157926 0.396619 0.025 Uiso 1 1 calc R U . . .
CB_6 C 0.2874(3) -0.0443(3) 0.3033(3) 0.0209(6) Uani 1 1 d . . . . .
HBA_6 H 0.280501 0.024870 0.251260 0.025 Uiso 1 1 calc R U . . .
HBB_6 H 0.381275 -0.009174 0.360518 0.025 Uiso 1 1 calc R U . . .
C_6 C 0.2848(3) -0.1653(3) 0.2392(2) 0.0192(5) Uani 1 1 d . . . . .
O_6 O 0.2354(3) -0.2784(2) 0.2608(2) 0.0278(5) Uani 1 1 d . . . . .
O_7 O 0.3471(2) -0.1320(2) 0.15374(18) 0.0227(4) Uani 1 1 d . . . . .
C1_7 C 0.3616(4) -0.2380(3) 0.0897(3) 0.0256(6) Uani 1 1 d . . . . .
H1A_7 H 0.364770 -0.212032 0.013212 0.031 Uiso 1 1 calc R U . . .
H1B_7 H 0.274876 -0.317730 0.083198 0.031 Uiso 1 1 calc R U . . .
C2_7 C 0.4965(3) -0.2718(3) 0.1418(2) 0.0211(6) Uani 1 1 d . . . . .
C3_7 C 0.6039(3) -0.1972(3) 0.2335(3) 0.0225(6) Uani 1 1 d . . . . .
H3_7 H 0.591429 -0.123651 0.268269 0.027 Uiso 1 1 calc R U . . .
C4_7 C 0.7298(3) -0.2297(3) 0.2748(3) 0.0228(6) Uani 1 1 d . . . . .
H4_7 H 0.802857 -0.178193 0.337288 0.027 Uiso 1 1 calc R U . . .
C5_7 C 0.7483(4) -0.3373(3) 0.2246(3) 0.0223(6) Uani 1 1 d . . . . .
H5_7 H 0.834514 -0.358851 0.252250 0.027 Uiso 1 1 calc R U . . .
C6_7 C 0.6411(4) -0.4137(3) 0.1341(3) 0.0253(6) Uani 1 1 d . . . . .
H6_7 H 0.653078 -0.488164 0.100461 0.030 Uiso 1 1 calc R U . . .
C7_7 C 0.5159(4) -0.3806(3) 0.0928(3) 0.0239(6) Uani 1 1 d . . . . .
H7_7 H 0.442908 -0.432634 0.030572 0.029 Uiso 1 1 calc R U . . .

loop_
_atom_site_aniso_label
_atom_site_aniso_U_11
_atom_site_aniso_U_22
_atom_site_aniso_U_33
_atom_site_aniso_U_23
_atom_site_aniso_U_13
_atom_site_aniso_U_12
Br_1 0.02531(15) 0.0431(2) 0.02156(14) 0.01283(12) 0.00897(11) 0.00815(13)
C1_1 0.0176(13) 0.0288(15) 0.0167(12) 0.0074(11) 0.0067(10) 0.0064(11)
C2_1 0.0245(14) 0.0249(15) 0.0206(13) 0.0009(11) 0.0098(11) 0.0073(12)
C3_1 0.0283(16) 0.0182(14) 0.0237(15) 0.0021(11) 0.0116(12) 0.0062(12)
C4_1 0.0166(13) 0.0169(13) 0.0178(13) 0.0025(10) 0.0053(10) 0.0054(10)
C5_1 0.0224(13) 0.0182(14) 0.0196(12) 0.0042(10) 0.0071(10) 0.0092(10)
C6_1 0.0224(14) 0.0200(14) 0.0228(13) 0.0077(11) 0.0064(11) 0.0069(11)
N3AA_1 0.0187(11) 0.0184(12) 0.0204(11) 0.0055(9) 0.0096(9) 0.0105(9)
C_1 0.0150(12) 0.0115(12) 0.0195(12) 0.0003(9) 0.0047(10) 0.0034(9)
O_1 0.0176(9) 0.0185(10) 0.0248(10) 0.0023(8) 0.0092(8) 0.0090(8)
N_2 0.0204(11) 0.0198(12) 0.0245(12) 0.0103(9) 0.0116(9) 0.0136(9)
CA_2 0.0167(12) 0.0159(13) 0.0215(13) 0.0064(10) 0.0074(10) 0.0094(10)
CBB_2 0.0180(13) 0.0164(13) 0.0266(14) 0.0045(10) 0.0094(11) 0.0089(10)
N1_2 0.0171(11) 0.0169(12) 0.0369(14) 0.0119(10) 0.0101(10) 0.0112(9)
C_2 0.0149(12) 0.0133(12) 0.0196(12) 0.0008(9) 0.0024(10) 0.0052(9)
O_2 0.0194(10) 0.0130(9) 0.0293(10) 0.0042(8) 0.0062(8) 0.0097(7)
CB_2 0.0271(15) 0.0217(15) 0.0231(14) 0.0025(12) 0.0064(12) 0.0122(12)
CG_2 0.0229(14) 0.0217(14) 0.0210(13) 0.0042(11) 0.0070(11) 0.0076(11)
CD1_2 0.0231(17) 0.053(2) 0.053(2) 0.0322(19) 0.0122(16) 0.0093(16)
CE1_2 0.030(2) 0.069(3) 0.054(3) 0.032(2) 0.0075(18) 0.021(2)
CZ_2 0.052(3) 0.059(3) 0.035(2) 0.026(2) 0.0053(19) 0.017(2)
CE2_2 0.045(2) 0.084(4) 0.050(3) 0.042(3) 0.015(2) 0.009(2)
CD2_2 0.0315(19) 0.066(3) 0.038(2) 0.026(2) 0.0114(16) 0.0131(18)
N_3 0.0163(11) 0.0108(11) 0.0344(14) 0.0053(9) 0.0087(10) 0.0066(9)
CA_3 0.0146(12) 0.0121(12) 0.0221(13) 0.0029(10) 0.0047(10) 0.0044(10)
CBB_3 0.0140(12) 0.0145(12) 0.0182(12) 0.0040(9) 0.0057(9) 0.0064(9)
N1_3 0.0206(11) 0.0165(11) 0.0187(11) 0.0068(9) 0.0086(9) 0.0102(9)
C_3 0.0151(12) 0.0164(13) 0.0192(12) 0.0039(10) 0.0056(10) 0.0058(10)
O_3 0.0270(11) 0.0205(10) 0.0221(10) 0.0093(8) 0.0108(8) 0.0140(8)
CB1_3 0.0241(15) 0.0221(15) 0.0201(13) 0.0000(11) 0.0043(11) 0.0072(12)
CG1_3 0.0222(14) 0.0224(14) 0.0210(13) 0.0023(11) 0.0102(11) 0.0100(11)
CB2_3 0.0209(14) 0.0212(14) 0.0245(14) 0.0040(11) 0.0113(11) 0.0043(11)
CG2_3 0.0172(13) 0.0163(13) 0.0215(13) 0.0023(10) 0.0054(10) 0.0049(10)
CB3_3 0.0234(14) 0.0236(15) 0.0282(15) 0.0031(12) 0.0096(12) 0.0124(12)
CG3_3 0.0187(13) 0.0206(14) 0.0222(13) 0.0058(11) 0.0053(10) 0.0109(11)
N_4 0.0239(12) 0.0215(12) 0.0204(11) 0.0100(9) 0.0101(9) 0.0143(10)
CA_4 0.0199(13) 0.0185(13) 0.0198(12) 0.0044(10) 0.0088(10) 0.0111(10)
C8AA_4 0.0199(13) 0.0222(14) 0.0196(13) 0.0063(11) 0.0096(11) 0.0107(11)
N1_4 0.0187(11) 0.0148(11) 0.0200(11) 0.0044(9) 0.0071(9) 0.0071(8)
C_4 0.0113(11) 0.0146(12) 0.0190(12) 0.0029(9) 0.0039(9) 0.0054(9)
O_4 0.0230(10) 0.0186(10) 0.0211(9) 0.0027(8) 0.0086(8) 0.0129(8)
CB_4 0.0273(15) 0.0307(17) 0.0214(13) 0.0016(12) 0.0063(12) 0.0124(13)
N_5 0.0192(11) 0.0124(11) 0.0189(11) 0.0020(8) 0.0076(9) 0.0073(9)
CA_5 0.0186(12) 0.0138(12) 0.0169(12) 0.0028(9) 0.0053(10) 0.0090(10)
CBB_5 0.0170(12) 0.0152(12) 0.0160(11) 0.0015(9) 0.0050(10) 0.0091(10)
N1_5 0.0163(11) 0.0142(11) 0.0200(11) 0.0007(8) 0.0016(9) 0.0101(9)
C_5 0.0135(11) 0.0135(12) 0.0201(12) 0.0025(10) 0.0058(9) 0.0049(9)
O_5 0.0205(10) 0.0136(9) 0.0233(10) 0.0014(7) 0.0045(8) 0.0103(7)
CB1_5 0.0217(14) 0.0240(15) 0.0184(12) 0.0007(11) 0.0027(11) 0.0087(11)
CG1_5 0.0310(16) 0.0243(15) 0.0161(12) 0.0015(11) 0.0045(11) 0.0122(12)
CB2_5 0.0352(17) 0.0250(16) 0.0213(14) 0.0075(12) 0.0072(12) 0.0109(13)
CG2_5 0.0237(14) 0.0155(13) 0.0211(13) 0.0045(10) 0.0081(11) 0.0083(10)
CB3_5 0.0308(16) 0.0256(16) 0.0222(14) -0.0029(11) 0.0081(12) 0.0131(13)
CG3_5 0.0210(13) 0.0174(13) 0.0223(13) 0.0016(10) 0.0082(11) 0.0110(10)
N_6 0.0199(11) 0.0204(12) 0.0207(11) -0.0020(9) 0.0018(9) 0.0130(9)
CA_6 0.0187(13) 0.0212(14) 0.0210(13) -0.0029(11) 0.0051(10) 0.0061(11)
CB_6 0.0245(14) 0.0159(13) 0.0244(14) 0.0008(10) 0.0108(11) 0.0062(11)
C_6 0.0219(14) 0.0190(14) 0.0197(13) 0.0010(10) 0.0060(11) 0.0104(11)
O_6 0.0388(13) 0.0182(11) 0.0310(12) 0.0033(9) 0.0146(10) 0.0116(9)
O_7 0.0295(11) 0.0203(11) 0.0225(10) 0.0013(8) 0.0110(9) 0.0108(9)
C1_7 0.0308(16) 0.0252(16) 0.0235(14) -0.0044(12) 0.0087(12) 0.0117(13)
C2_7 0.0262(14) 0.0166(13) 0.0224(13) 0.0007(10) 0.0114(11) 0.0057(11)
C3_7 0.0267(15) 0.0161(13) 0.0270(14) -0.0030(11) 0.0130(12) 0.0060(11)
C4_7 0.0242(14) 0.0194(14) 0.0241(14) 0.0003(11) 0.0093(12) 0.0037(11)
C5_7 0.0292(15) 0.0188(14) 0.0229(14) 0.0038(11) 0.0118(12) 0.0094(12)
C6_7 0.0369(17) 0.0204(15) 0.0229(14) -0.0012(11) 0.0104(13) 0.0135(13)
C7_7 0.0312(16) 0.0205(15) 0.0205(14) -0.0022(11) 0.0065(12) 0.0092(12)

loop_
_atom_type_symbol
_atom_type_description
_atom_type_scat_dispersion_real
_atom_type_scat_dispersion_imag
_atom_type_scat_source
C C 0.0033 0.0016 'International Tables Vol C Tables 4.2.6.8 and 6.1.1.4'
H H 0.0000 0.0000 'International Tables Vol C Tables 4.2.6.8 and 6.1.1.4'
Br Br -0.2901 2.4595 'International Tables Vol C Tables 4.2.6.8 and 6.1.1.4'
N N 0.0061 0.0033 'International Tables Vol C Tables 4.2.6.8 and 6.1.1.4'
O O 0.0106 0.0060 'International Tables Vol C Tables 4.2.6.8 and 6.1.1.4'

loop_
_exptl_crystal_face_index_h
_exptl_crystal_face_index_k
_exptl_crystal_face_index_l
_exptl_crystal_face_perp_dist
-5 0 1 0.0734
5 0 -1 0.0734
-1 5 -1 0.1880
1 -5 1 0.1880
0 0 -1 0.0602
0 0 1 0.0602
4 -3 -5 0.1148

loop_
_geom_angle_atom_site_label_1
_geom_angle_atom_site_label_2
_geom_angle_atom_site_label_3
_geom_angle
_geom_angle_site_symmetry_1
_geom_angle_site_symmetry_3
_geom_angle_publ_flag
C6_1 C1_1 C2_1 121.6(3) . . ?
C6_1 C1_1 Br_1 118.9(2) . . ?
C2_1 C1_1 Br_1 119.5(2) . . ?
C1_1 C2_1 C3_1 119.1(3) . . ?
C1_1 C2_1 H2_1 120.4 . . ?
C3_1 C2_1 H2_1 120.4 . . ?
C2_1 C3_1 C4_1 120.5(3) . . ?
C2_1 C3_1 H3_1 119.7 . . ?
C4_1 C3_1 H3_1 119.7 . . ?
C5_1 C4_1 C3_1 119.1(3) . . ?
C5_1 C4_1 N3AA_1 119.4(3) . . ?
C3_1 C4_1 N3AA_1 121.5(3) . . ?
C6_1 C5_1 C4_1 120.4(3) . . ?
C6_1 C5_1 H5_1 119.8 . . ?
C4_1 C5_1 H5_1 119.8 . . ?
C1_1 C6_1 C5_1 119.2(3) . . ?
C1_1 C6_1 H6_1 120.4 . . ?
C5_1 C6_1 H6_1 120.4 . . ?
C_1 N3AA_1 C4_1 121.5(2) . . ?
C_1 N3AA_1 H3AA_1 119.2 . . ?
C4_1 N3AA_1 H3AA_1 119.2 . . ?
O_1 C_1 N_2 123.3(2) . . ?
O_1 C_1 N3AA_1 122.8(3) . . ?
N_2 C_1 N3AA_1 113.9(2) . . ?
C_1 N_2 CA_2 120.5(2) . . ?
C_1 N_2 H_2 119.8 . . ?
CA_2 N_2 H_2 119.8 . . ?
N_2 CA_2 CBB_2 111.2(2) . . ?
N_2 CA_2 CB_2 108.3(2) . . ?
CBB_2 CA_2 CB_2 112.9(2) . . ?
N_2 CA_2 HA_2 108.1 . . ?
CBB_2 CA_2 HA_2 108.1 . . ?
CB_2 CA_2 HA_2 108.1 . . ?
N1_2 CBB_2 CA_2 112.1(2) . . ?
N1_2 CBB_2 HBBA_2 109.2 . . ?
CA_2 CBB_2 HBBA_2 109.2 . . ?
N1_2 CBB_2 HBBB_2 109.2 . . ?
CA_2 CBB_2 HBBB_2 109.2 . . ?
HBBA_2 CBB_2 HBBB_2 107.9 . . ?
C_2 N1_2 CBB_2 122.3(2) . . ?
C_2 N1_2 H1_2 118.8 . . ?
CBB_2 N1_2 H1_2 118.8 . . ?
O_2 C_2 N1_2 122.4(3) . . ?
O_2 C_2 N_3 123.2(3) . . ?
N1_2 C_2 N_3 114.4(2) . . ?
CG_2 CB_2 CA_2 113.7(2) . . ?
CG_2 CB_2 HBA_2 108.8 . . ?
CA_2 CB_2 HBA_2 108.8 . . ?
CG_2 CB_2 HBB_2 108.8 . . ?
CA_2 CB_2 HBB_2 108.8 . . ?
HBA_2 CB_2 HBB_2 107.7 . . ?
CD2_2 CG_2 CD1_2 118.3(3) . . ?
CD2_2 CG_2 CB_2 120.5(3) . . ?
CD1_2 CG_2 CB_2 121.2(3) . . ?
CG_2 CD1_2 CE1_2 121.6(3) . . ?
CG_2 CD1_2 HD1_2 119.2 . . ?
CE1_2 CD1_2 HD1_2 119.2 . . ?
CZ_2 CE1_2 CD1_2 119.8(4) . . ?
CZ_2 CE1_2 HE1_2 120.1 . . ?
CD1_2 CE1_2 HE1_2 120.1 . . ?
CE1_2 CZ_2 CE2_2 118.9(4) . . ?
CE1_2 CZ_2 HZ_2 120.5 . . ?
CE2_2 CZ_2 HZ_2 120.5 . . ?
CZ_2 CE2_2 CD2_2 120.9(4) . . ?
CZ_2 CE2_2 HE2_2 119.5 . . ?
CD2_2 CE2_2 HE2_2 119.5 . . ?
CG_2 CD2_2 CE2_2 120.3(4) . . ?
CG_2 CD2_2 HD2_2 119.9 . . ?
CE2_2 CD2_2 HD2_2 119.9 . . ?
C_2 N_3 CA_3 123.4(2) . . ?
C_2 N_3 H_3 118.3 . . ?
CA_3 N_3 H_3 118.3 . . ?
N_3 CA_3 CB1_3 110.1(2) . . ?
N_3 CA_3 CBB_3 111.6(2) . . ?
CB1_3 CA_3 CBB_3 109.3(2) . . ?
N_3 CA_3 HA_3 108.6 . . ?
CB1_3 CA_3 HA_3 108.6 . . ?
CBB_3 CA_3 HA_3 108.6 . . ?
N1_3 CBB_3 CG2_3 111.9(2) . . ?
N1_3 CBB_3 CG3_3 108.9(2) . . ?
CG2_3 CBB_3 CG3_3 106.7(2) . . ?
N1_3 CBB_3 CA_3 111.3(2) . . ?
CG2_3 CBB_3 CA_3 110.0(2) . . ?
CG3_3 CBB_3 CA_3 108.0(2) . . ?
C_3 N1_3 CBB_3 123.5(2) . . ?
C_3 N1_3 H1_3 118.2 . . ?
CBB_3 N1_3 H1_3 118.2 . . ?
O_3 C_3 N_4 122.5(3) . . ?
O_3 C_3 N1_3 122.2(2) . . ?
N_4 C_3 N1_3 115.3(2) . . ?
CG1_3 CB1_3 CA_3 110.2(2) . . ?
CG1_3 CB1_3 HB1A_3 109.6 . . ?
CA_3 CB1_3 HB1A_3 109.6 . . ?
CG1_3 CB1_3 HB1B_3 109.6 . . ?
CA_3 CB1_3 HB1B_3 109.6 . . ?
HB1A_3 CB1_3 HB1B_3 108.1 . . ?
CB1_3 CG1_3 CB2_3 108.2(2) . . ?
CB1_3 CG1_3 CB3_3 108.9(2) . . ?
CB2_3 CG1_3 CB3_3 108.8(2) . . ?
CB1_3 CG1_3 HG1_3 110.3 . . ?
CB2_3 CG1_3 HG1_3 110.3 . . ?
CB3_3 CG1_3 HG1_3 110.3 . . ?
CG1_3 CB2_3 CG2_3 109.3(2) . . ?
CG1_3 CB2_3 HB2A_3 109.8 . . ?
CG2_3 CB2_3 HB2A_3 109.8 . . ?
CG1_3 CB2_3 HB2B_3 109.8 . . ?
CG2_3 CB2_3 HB2B_3 109.8 . . ?
HB2A_3 CB2_3 HB2B_3 108.3 . . ?
CBB_3 CG2_3 CB2_3 110.1(2) . . ?
CBB_3 CG2_3 HG2A_3 109.6 . . ?
CB2_3 CG2_3 HG2A_3 109.6 . . ?
CBB_3 CG2_3 HG2B_3 109.6 . . ?
CB2_3 CG2_3 HG2B_3 109.6 . . ?
HG2A_3 CG2_3 HG2B_3 108.2 . . ?
CG1_3 CB3_3 CG3_3 110.2(2) . . ?
CG1_3 CB3_3 HB3A_3 109.6 . . ?
CG3_3 CB3_3 HB3A_3 109.6 . . ?
CG1_3 CB3_3 HB3B_3 109.6 . . ?
CG3_3 CB3_3 HB3B_3 109.6 . . ?
HB3A_3 CB3_3 HB3B_3 108.1 . . ?
CBB_3 CG3_3 CB3_3 109.3(2) . . ?
CBB_3 CG3_3 HG3A_3 109.8 . . ?
CB3_3 CG3_3 HG3A_3 109.8 . . ?
CBB_3 CG3_3 HG3B_3 109.8 . . ?
CB3_3 CG3_3 HG3B_3 109.8 . . ?
HG3A_3 CG3_3 HG3B_3 108.3 . . ?
C_3 N_4 CA_4 122.3(2) . . ?
C_3 N_4 H_4 118.8 . . ?
CA_4 N_4 H_4 118.8 . . ?
N_4 CA_4 CB_4 111.0(2) . . ?
N_4 CA_4 C8AA_4 110.5(2) . . ?
CB_4 CA_4 C8AA_4 111.1(2) . . ?
N_4 CA_4 HA_4 108.0 . . ?
CB_4 CA_4 HA_4 108.0 . . ?
C8AA_4 CA_4 HA_4 108.0 . . ?
N1_4 C8AA_4 CA_4 112.5(2) . . ?
N1_4 C8AA_4 HBBA_4 109.1 . . ?
CA_4 C8AA_4 HBBA_4 109.1 . . ?
N1_4 C8AA_4 HBBB_4 109.1 . . ?
CA_4 C8AA_4 HBBB_4 109.1 . . ?
HBBA_4 C8AA_4 HBBB_4 107.8 . . ?
C_4 N1_4 C8AA_4 118.4(2) . . ?
C_4 N1_4 H1_4 120.8 . . ?
C8AA_4 N1_4 H1_4 120.8 . . ?
O_4 C_4 N_5 123.1(2) . . ?
O_4 C_4 N1_4 121.5(2) . . ?
N_5 C_4 N1_4 115.3(2) . . ?
CA_4 CB_4 HBA_4 109.5 . . ?
CA_4 CB_4 HBB_4 109.5 . . ?
HBA_4 CB_4 HBB_4 109.5 . . ?
CA_4 CB_4 HBC_4 109.5 . . ?
HBA_4 CB_4 HBC_4 109.5 . . ?
HBB_4 CB_4 HBC_4 109.5 . . ?
C_4 N_5 CA_5 122.8(2) . . ?
C_4 N_5 H_5 118.6 . . ?
CA_5 N_5 H_5 118.6 . . ?
N_5 CA_5 CB1_5 112.5(2) . . ?
N_5 CA_5 CBB_5 112.6(2) . . ?
CB1_5 CA_5 CBB_5 108.6(2) . . ?
N_5 CA_5 HA_5 107.6 . . ?
CB1_5 CA_5 HA_5 107.6 . . ?
CBB_5 CA_5 HA_5 107.6 . . ?
N1_5 CBB_5 CG3_5 106.3(2) . . ?
N1_5 CBB_5 CG2_5 112.9(2) . . ?
CG3_5 CBB_5 CG2_5 109.1(2) . . ?
N1_5 CBB_5 CA_5 112.3(2) . . ?
CG3_5 CBB_5 CA_5 109.1(2) . . ?
CG2_5 CBB_5 CA_5 107.1(2) . . ?
C_5 N1_5 CBB_5 125.1(2) . . ?
C_5 N1_5 H6AA_5 117.5 . . ?
CBB_5 N1_5 H6AA_5 117.5 . . ?
O_5 C_5 N_6 121.7(2) . . ?
O_5 C_5 N1_5 123.7(2) . . ?
N_6 C_5 N1_5 114.5(2) . . ?
CG1_5 CB1_5 CA_5 110.9(2) . . ?
CG1_5 CB1_5 HB1A_5 109.5 . . ?
CA_5 CB1_5 HB1A_5 109.5 . . ?
CG1_5 CB1_5 HB1B_5 109.5 . . ?
CA_5 CB1_5 HB1B_5 109.5 . . ?
HB1A_5 CB1_5 HB1B_5 108.1 . . ?
CB2_5 CG1_5 CB3_5 109.1(3) . . ?
CB2_5 CG1_5 CB1_5 109.6(3) . . ?
CB3_5 CG1_5 CB1_5 108.1(2) . . ?
CB2_5 CG1_5 HG1_5 110.0 . . ?
CB3_5 CG1_5 HG1_5 110.0 . . ?
CB1_5 CG1_5 HG1_5 110.0 . . ?
CG1_5 CB2_5 CG2_5 109.6(2) . . ?
CG1_5 CB2_5 HB2A_5 109.8 . . ?
CG2_5 CB2_5 HB2A_5 109.8 . . ?
CG1_5 CB2_5 HB2B_5 109.8 . . ?
CG2_5 CB2_5 HB2B_5 109.8 . . ?
HB2A_5 CB2_5 HB2B_5 108.2 . . ?
CBB_5 CG2_5 CB2_5 109.8(2) . . ?
CBB_5 CG2_5 HG2A_5 109.7 . . ?
CB2_5 CG2_5 HG2A_5 109.7 . . ?
CBB_5 CG2_5 HG2B_5 109.7 . . ?
CB2_5 CG2_5 HG2B_5 109.7 . . ?
HG2A_5 CG2_5 HG2B_5 108.2 . . ?
CG1_5 CB3_5 CG3_5 109.3(2) . . ?
CG1_5 CB3_5 HB3A_5 109.8 . . ?
CG3_5 CB3_5 HB3A_5 109.8 . . ?
CG1_5 CB3_5 HB3B_5 109.8 . . ?
CG3_5 CB3_5 HB3B_5 109.8 . . ?
HB3A_5 CB3_5 HB3B_5 108.3 . . ?
CBB_5 CG3_5 CB3_5 110.7(2) . . ?
CBB_5 CG3_5 HG3A_5 109.5 . . ?
CB3_5 CG3_5 HG3A_5 109.5 . . ?
CBB_5 CG3_5 HG3B_5 109.5 . . ?
CB3_5 CG3_5 HG3B_5 109.5 . . ?
HG3A_5 CG3_5 HG3B_5 108.1 . . ?
C_5 N_6 CA_6 119.7(2) . . ?
C_5 N_6 H_6 120.1 . . ?
CA_6 N_6 H_6 120.1 . . ?
N_6 CA_6 CB_6 112.1(2) . . ?
N_6 CA_6 HAA_6 109.2 . . ?
CB_6 CA_6 HAA_6 109.2 . . ?
N_6 CA_6 HAB_6 109.2 . . ?
CB_6 CA_6 HAB_6 109.2 . . ?
HAA_6 CA_6 HAB_6 107.9 . . ?
C_6 CB_6 CA_6 112.0(2) . . ?
C_6 CB_6 HBA_6 109.2 . . ?
CA_6 CB_6 HBA_6 109.2 . . ?
C_6 CB_6 HBB_6 109.2 . . ?
CA_6 CB_6 HBB_6 109.2 . . ?
HBA_6 CB_6 HBB_6 107.9 . . ?
O_6 C_6 O_7 123.4(3) . . ?
O_6 C_6 CB_6 125.7(3) . . ?
O_7 C_6 CB_6 110.9(2) . . ?
C_6 O_7 C1_7 116.9(2) . . ?
O_7 C1_7 C2_7 112.7(3) . . ?
O_7 C1_7 H1A_7 109.1 . . ?
C2_7 C1_7 H1A_7 109.1 . . ?
O_7 C1_7 H1B_7 109.1 . . ?
C2_7 C1_7 H1B_7 109.1 . . ?
H1A_7 C1_7 H1B_7 107.8 . . ?
C3_7 C2_7 C7_7 118.9(3) . . ?
C3_7 C2_7 C1_7 123.0(3) . . ?
C7_7 C2_7 C1_7 118.0(3) . . ?
C2_7 C3_7 C4_7 120.5(3) . . ?
C2_7 C3_7 H3_7 119.8 . . ?
C4_7 C3_7 H3_7 119.8 . . ?
C5_7 C4_7 C3_7 120.0(3) . . ?
C5_7 C4_7 H4_7 120.0 . . ?
C3_7 C4_7 H4_7 120.0 . . ?
C4_7 C5_7 C6_7 120.2(3) . . ?
C4_7 C5_7 H5_7 119.9 . . ?
C6_7 C5_7 H5_7 119.9 . . ?
C5_7 C6_7 C7_7 119.7(3) . . ?
C5_7 C6_7 H6_7 120.1 . . ?
C7_7 C6_7 H6_7 120.1 . . ?
C6_7 C7_7 C2_7 120.7(3) . . ?
C6_7 C7_7 H7_7 119.6 . . ?
C2_7 C7_7 H7_7 119.6 . . ?

loop_
_geom_bond_atom_site_label_1
_geom_bond_atom_site_label_2
_geom_bond_distance
_geom_bond_site_symmetry_2
_geom_bond_publ_flag
Br_1 C1_1 1.903(3) . ?
C1_1 C6_1 1.380(4) . ?
C1_1 C2_1 1.380(4) . ?
C2_1 C3_1 1.391(4) . ?
C2_1 H2_1 0.9500 . ?
C3_1 C4_1 1.396(4) . ?
C3_1 H3_1 0.9500 . ?
C4_1 C5_1 1.395(4) . ?
C4_1 N3AA_1 1.413(4) . ?
C5_1 C6_1 1.393(4) . ?
C5_1 H5_1 0.9500 . ?
C6_1 H6_1 0.9500 . ?
N3AA_1 C_1 1.385(3) . ?
N3AA_1 H3AA_1 0.8800 . ?
C_1 O_1 1.228(3) . ?
C_1 N_2 1.356(3) . ?
N_2 CA_2 1.467(3) . ?
N_2 H_2 0.8800 . ?
CA_2 CBB_2 1.526(4) . ?
CA_2 CB_2 1.539(4) . ?
CA_2 HA_2 1.0000 . ?
CBB_2 N1_2 1.448(4) . ?
CBB_2 HBBA_2 0.9900 . ?
CBB_2 HBBB_2 0.9900 . ?
N1_2 C_2 1.355(4) . ?
N1_2 H1_2 0.8800 . ?
C_2 O_2 1.239(3) . ?
C_2 N_3 1.360(4) . ?
CB_2 CG_2 1.509(4) . ?
CB_2 HBA_2 0.9900 . ?
CB_2 HBB_2 0.9900 . ?
CG_2 CD2_2 1.369(5) . ?
CG_2 CD1_2 1.379(5) . ?
CD1_2 CE1_2 1.386(5) . ?
CD1_2 HD1_2 0.9500 . ?
CE1_2 CZ_2 1.364(6) . ?
CE1_2 HE1_2 0.9500 . ?
CZ_2 CE2_2 1.383(7) . ?
CZ_2 HZ_2 0.9500 . ?
CE2_2 CD2_2 1.385(6) . ?
CE2_2 HE2_2 0.9500 . ?
CD2_2 HD2_2 0.9500 . ?
N_3 CA_3 1.455(3) . ?
N_3 H_3 0.8800 . ?
CA_3 CB1_3 1.551(4) . ?
CA_3 CBB_3 1.557(4) . ?
CA_3 HA_3 1.0000 . ?
CBB_3 N1_3 1.466(3) . ?
CBB_3 CG2_3 1.540(4) . ?
CBB_3 CG3_3 1.541(4) . ?
N1_3 C_3 1.375(4) . ?
N1_3 H1_3 0.8800 . ?
C_3 O_3 1.232(3) . ?
C_3 N_4 1.360(3) . ?
CB1_3 CG1_3 1.528(4) . ?
CB1_3 HB1A_3 0.9900 . ?
CB1_3 HB1B_3 0.9900 . ?
CG1_3 CB2_3 1.532(4) . ?
CG1_3 CB3_3 1.535(4) . ?
CG1_3 HG1_3 1.0000 . ?
CB2_3 CG2_3 1.540(4) . ?
CB2_3 HB2A_3 0.9900 . ?
CB2_3 HB2B_3 0.9900 . ?
CG2_3 HG2A_3 0.9900 . ?
CG2_3 HG2B_3 0.9900 . ?
CB3_3 CG3_3 1.550(4) . ?
CB3_3 HB3A_3 0.9900 . ?
CB3_3 HB3B_3 0.9900 . ?
CG3_3 HG3A_3 0.9900 . ?
CG3_3 HG3B_3 0.9900 . ?
N_4 CA_4 1.464(4) . ?
N_4 H_4 0.8800 . ?
CA_4 CB_4 1.525(4) . ?
CA_4 C8AA_4 1.536(4) . ?
CA_4 HA_4 1.0000 . ?
C8AA_4 N1_4 1.452(4) . ?
C8AA_4 HBBA_4 0.9900 . ?
C8AA_4 HBBB_4 0.9900 . ?
N1_4 C_4 1.366(3) . ?
N1_4 H1_4 0.8800 . ?
C_4 O_4 1.247(3) . ?
C_4 N_5 1.356(3) . ?
CB_4 HBA_4 0.9800 . ?
CB_4 HBB_4 0.9800 . ?
CB_4 HBC_4 0.9800 . ?
N_5 CA_5 1.449(3) . ?
N_5 H_5 0.8800 . ?
CA_5 CB1_5 1.553(4) . ?
CA_5 CBB_5 1.554(4) . ?
CA_5 HA_5 1.0000 . ?
CBB_5 N1_5 1.460(3) . ?
CBB_5 CG3_5 1.537(4) . ?
CBB_5 CG2_5 1.542(4) . ?
N1_5 C_5 1.360(4) . ?
N1_5 H6AA_5 0.8800 . ?
C_5 O_5 1.245(3) . ?
C_5 N_6 1.360(4) . ?
CB1_5 CG1_5 1.531(4) . ?
CB1_5 HB1A_5 0.9900 . ?
CB1_5 HB1B_5 0.9900 . ?
CG1_5 CB2_5 1.529(4) . ?
CG1_5 CB3_5 1.529(4) . ?
CG1_5 HG1_5 1.0000 . ?
CB2_5 CG2_5 1.547(4) . ?
CB2_5 HB2A_5 0.9900 . ?
CB2_5 HB2B_5 0.9900 . ?
CG2_5 HG2A_5 0.9900 . ?
CG2_5 HG2B_5 0.9900 . ?
CB3_5 CG3_5 1.541(4) . ?
CB3_5 HB3A_5 0.9900 . ?
CB3_5 HB3B_5 0.9900 . ?
CG3_5 HG3A_5 0.9900 . ?
CG3_5 HG3B_5 0.9900 . ?
N_6 CA_6 1.453(4) . ?
N_6 H_6 0.8800 . ?
CA_6 CB_6 1.528(4) . ?
CA_6 HAA_6 0.9900 . ?
CA_6 HAB_6 0.9900 . ?
CB_6 C_6 1.502(4) . ?
CB_6 HBA_6 0.9900 . ?
CB_6 HBB_6 0.9900 . ?
C_6 O_6 1.210(4) . ?
C_6 O_7 1.341(4) . ?
O_7 C1_7 1.442(4) . ?
C1_7 C2_7 1.507(4) . ?
C1_7 H1A_7 0.9900 . ?
C1_7 H1B_7 0.9900 . ?
C2_7 C3_7 1.393(4) . ?
C2_7 C7_7 1.396(4) . ?
C3_7 C4_7 1.395(4) . ?
C3_7 H3_7 0.9500 . ?
C4_7 C5_7 1.387(4) . ?
C4_7 H4_7 0.9500 . ?
C5_7 C6_7 1.388(4) . ?
C5_7 H5_7 0.9500 . ?
C6_7 C7_7 1.392(5) . ?
C6_7 H6_7 0.9500 . ?
C7_7 H7_7 0.9500 . ?
